data_2004457
loop_
_publ_author_name
'Whalen, J. T.'
'Chang, S.-C.'
'Norman, R. E.'

_publ_contact_author
;
 Richard E. Norman
 Department of Chemistry and Biochemistry
 Duquesne University
 Pittsburgh
 PA 15282
 USA
;
_publ_section_title
;
 Dichloro(ethylenediaminetetraacetic
 acid-<i>N</i>,<i>N</i>')platinum(II)--Water (1/6)
;
_journal_issue 2
_journal_name_full 'Acta Crystallographica Section C'
_journal_page_first 297
_journal_page_last 300
_journal_paper_doi 10.1107/S0108270195009243
_journal_volume 52
_journal_year 1996
_chemical_formula_iupac '[Pt Cl2 (C10 H16 N2 O8)], 6H2 O'
_chemical_formula_moiety 'C10 H16 Cl2 N2 O8 Pt,6H2 O'
_chemical_formula_structural 'Pt Cl2 (N2 C10 H16 O8) (H2 O)6'
_chemical_formula_sum 'C10 H28 Cl2 N2 O14 Pt'
_chemical_formula_weight 666.33
_space_group_IT_number 96
_symmetry_cell_setting tetragonal
_symmetry_space_group_name_Hall 'P 4nw 2abw'
_symmetry_space_group_name_H-M 'P 43 21 2'
_audit_creation_method 'from TEXRAY.INF file'
_cell_angle_alpha 90
_cell_angle_beta 90
_cell_angle_gamma 90
_cell_formula_units_Z 4
_cell_length_a 10.2200(10)
_cell_length_b 10.220
_cell_length_c 20.973(2)
_cell_measurement_reflns_used 25
_cell_measurement_temperature 294.2
_cell_measurement_theta_max 27.41
_cell_measurement_theta_min 25.24
_cell_volume 2190.6(3)
_computing_cell_refinement 'MSC/AFC Diffractometer Control Software'
_computing_data_collection
;MSC/AFC Diffractometer Control Software (Molecular Structure
Corporation, 1992)
;
_computing_data_reduction 'TEXSAN: PROCESS (Molecular Structure Corporation, 1985)'
_computing_publication_material 'TEXSAN: FINISH'
_computing_structure_refinement 'TEXSAN: LS'
_computing_structure_solution SAPI91
_diffrn_ambient_temperature 294.2
_diffrn_measurement_device AFC7R
_diffrn_measurement_method '\w/2\q scans'
_diffrn_radiation_monochromator graphite
_diffrn_radiation_source 'Rigaku rotating anode'
_diffrn_radiation_type MoK\a
_diffrn_radiation_wavelength 0.7107
_diffrn_reflns_av_R_equivalents 0.00
_diffrn_reflns_limit_h_max 13
_diffrn_reflns_limit_h_min 0
_diffrn_reflns_limit_k_max 9
_diffrn_reflns_limit_k_min 0
_diffrn_reflns_limit_l_max 27
_diffrn_reflns_limit_l_min 0
_diffrn_reflns_number 1545
_diffrn_reflns_theta_max 27.48
_diffrn_reflns_theta_min 1.94
_diffrn_standards_decay_% 1.19
_diffrn_standards_interval_count 150
_diffrn_standards_number 3
_exptl_absorpt_coefficient_mu 6.782
_exptl_absorpt_correction_T_max 0.993
_exptl_absorpt_correction_T_min 0.385
_exptl_absorpt_correction_type 'empirical, \y-scan (TEXSAN; Molecular Structure Corporation, 1985)'
_exptl_absorpt_process_details psi-scan
_exptl_crystal_colour yellow
_exptl_crystal_density_diffrn 2.020
_exptl_crystal_description octahedron
_exptl_crystal_F_000 1304.00
_exptl_crystal_size_max 0.60
_exptl_crystal_size_mid 0.50
_exptl_crystal_size_min 0.20
_refine_diff_density_max 2.25
_refine_diff_density_min -2.58
_refine_ls_abs_structure_details 'See comment.'
_refine_ls_extinction_coef '1.53 (13) x 10^-6^'
_refine_ls_extinction_method Zachariasen_type_2_Gaussian_isotropic
_refine_ls_goodness_of_fit_obs 1.989
_refine_ls_hydrogen_treatment noref
_refine_ls_matrix_type full
_refine_ls_number_constraints 3
_refine_ls_number_parameters 133
_refine_ls_number_reflns 1333
_refine_ls_number_restraints 0
_refine_ls_R_factor_obs 0.0416
_refine_ls_shift/esd_max 0.0390
_refine_ls_structure_factor_coef F
_refine_ls_weighting_scheme
; calc w = 4F^2^/[\s^2^(F^2^)\s^2^(F^2^)] = S^2^(C + R^2^B) +
(0.040F^2^)^2^/Lp^2^ where S = scan rate, C = total integrated peak count,
R = ratio of scan to background counting times, B = total background count,
Lp = Lorentz-polariztion factor
;
_refine_ls_wR_factor_obs 0.0527
_reflns_number_observed 1333
_reflns_number_total 1545
_reflns_observed_criterion >3.00\s(I)
_cod_data_source_file ab1271.cif
_cod_data_source_block jw01
_cod_depositor_comments
;
 Marking attached hydrogen atoms.

 Antanas Vaitkus,
 2017-08-07
;
_cod_original_cell_volume 2190.6(6)
_cod_original_sg_symbol_H-M 'P 43 21 2  '
_cod_original_formula_sum 'C10 H28 Cl2 N2 O14 Pt '
_cod_database_code 2004457

loop_
_symmetry_equiv_pos_as_xyz
'   +x,   +y,   +z'
'   -x,   -y,1/2+z'
1/2-y,1/2+x,3/4+z
1/2+y,1/2-x,1/4+z
'   +y,   +x,   -z'
'   -y,   -x,1/2-z'
1/2-x,1/2+y,3/4-z
1/2+x,1/2-y,1/4-z

loop_
_atom_site_aniso_label
_atom_site_aniso_U_11
_atom_site_aniso_U_22
_atom_site_aniso_U_33
_atom_site_aniso_U_12
_atom_site_aniso_U_13
_atom_site_aniso_U_23
Pt 0.0252(2) 0.0252 0.0406(3) 0.0025(2) 0.0067 0.0067(2)
Cl 0.0380(10) 0.040(2) 0.082(2) 0.0110(10) 0.0280(10) 0.0210(10)
O1 0.054(5) 0.046(5) 0.044(4) 0.001(4) 0.007(4) -0.005(4)
O2 0.061(6) 0.058(5) 0.046(4) -0.010(5) 0.019(4) -0.011(4)
O3 0.090(8) 0.033(5) 0.078(6) 0.004(5) -0.006(6) 0.021(4)
O4 0.100(9) 0.038(5) 0.098(7) -0.025(6) -0.009(7) -0.001(6)
O5 0.14(2) 0.15(2) 0.111(9) -0.040(10) 0.041(10) -0.060(10)
O6 0.28(3) 0.052(8) 0.20(2) -0.050(10) 0.13(2) -0.009(10)
O7 0.080(10) 0.28(3) 0.22(2) -0.01(2) 0.01(2) -0.12(2)
N1 0.030(4) 0.021(4) 0.042(4) 0.000(3) 0.007(4) -0.001(4)
C1 0.028(5) 0.028(5) 0.042(5) 0.014(4) 0.005(4) 0.003(4)
C2 0.035(6) 0.038(5) 0.041(5) 0.010(5) 0.009(5) 0.010(4)
C3 0.044(7) 0.031(6) 0.049(5) 0.003(5) -0.001(5) 0.005(5)
C4 0.044(6) 0.025(5) 0.058(7) -0.005(4) 0.006(5) 0.010(5)
C5 0.062(9) 0.033(6) 0.056(7) -0.003(6) 0.010(7) 0.005(5)

loop_
_atom_site_label
_atom_site_fract_x
_atom_site_fract_y
_atom_site_fract_z
_atom_site_U_iso_or_equiv
_atom_site_thermal_displace_type
_atom_site_calc_flag
_atom_site_calc_attached_atom
_atom_site_attached_hydrogens
Pt -0.12774(3) 1.12774 -0.25000 .03032(9) Uani d . 0
Cl .0718(3) 1.1030(3) -0.2994(2) .0532(8) Uani d . 0
O1 -0.2792(9) 1.1161(9) -0.3828(4) .048(2) Uani d . 0
O2 -0.1291(9) 1.1745(10) -0.4556(4) .055(3) Uani d . 0
O3 -0.1410(10) 1.5809(9) -0.3343(5) .067(3) Uani d . 0
O4 .0110(10) 1.6110(10) -0.2588(5) .079(4) Uani d . 0
O5 -0.222(2) .990(2) -0.5284(6) .135(7) Uani d . 2
O6 .083(2) 1.8050(10) -0.3356(9) .177(9) Uani d . 2
O7 .160(2) 1.228(3) -0.1330(10) .190(10) Uani d . 2
N1 -0.1603(9) 1.3057(8) -0.2951(4) .031(2) Uani d . 0
C1 -0.3029(10) 1.3403(10) -0.2834(5) .033(3) Uani d . 0
C2 -0.1340(10) 1.3010(10) -0.3659(5) .038(3) Uani d . 0
C3 -0.1910(10) 1.1850(10) -0.3998(5) .041(3) Uani d . 0
C4 -.0700(10) 1.4010(10) -0.2652(5) .042(3) Uani d . 0
C5 -.0720(10) 1.5420(10) -0.2907(6) .050(4) Uani d . 0
H1 -0.3557 1.2911 -0.3145 .0384 Uiso calc C(1) 0
H2 -0.3179 1.4311 -0.2927 .0441 Uiso calc C(1) 0
H3 -0.0351 1.2947 -0.3709 .0438 Uiso calc C(2) 0
H4 -0.1575 1.3793 -0.3854 .0438 Uiso calc C(2) 0
H5 -0.1650 1.1040 -0.4835 .0507 Uiso calc O(2) 0
H6 -0.0902 1.4046 -0.2210 .0441 Uiso calc C(4) 0
H7 .0171 1.3702 -0.2706 .0441 Uiso calc C(4) 0
H8 .0372 1.6867 -0.2883 .0519 Uiso calc O(4) 0

loop_
_atom_type_symbol
_atom_type_scat_dispersion_real
_atom_type_scat_dispersion_imag
_atom_type_scat_source
C 0.003 0.002 'International Tables'
H 0.000 0.000 'International Tables'
O 0.011 0.006 'International Tables'
N 0.006 0.003 'International Tables'
Pt -1.703 8.390 'International Tables'
Cl 0.148 0.159 'International Tables'

loop_
_geom_angle_atom_site_label_1
_geom_angle_atom_site_label_2
_geom_angle_atom_site_label_3
_geom_angle_site_symmetry_1
_geom_angle_site_symmetry_2
_geom_angle_site_symmetry_3
_geom_angle
_geom_angle_publ_flag
Cl Pt Cl 1_555 1_555 6_664 90.50(10) yes
Cl Pt N1 . . . 91.9(2) yes
Cl Pt N1 1_555 1_555 6_664 177.0(3) yes
N1 Pt N1 1_555 1_555 6_664 85.8(5) yes
Pt N1 C1 . . . 106.5(6) yes
Pt N1 C2 . . . 113.0(6) yes
Pt N1 C4 . . . 106.5(6) yes
C1 N1 C2 . . . 109.8(8) yes
C1 N1 C4 . . . 112.0(8) yes
C2 N1 C4 . . . 109.0(8) yes
N1 C1 C1 1_555 1_555 6_664 109.6(7) yes
N1 C2 C3 . . . 114.9(9) yes
O1 C3 O2 . . . 124.0(10) yes
O1 C3 C2 . . . 128.0(10) yes
O2 C3 C2 . . . 107.0(10) yes
N1 C4 C5 . . . 117.0(10) yes
O3 C5 O4 . . . 125.0(10) yes
O3 C5 C4 . . . 125.0(10) yes
O4 C5 C4 . . . 109.0(10) yes
N1 C1 H1 . . . 108 no
N1 C1 H2 . . . 111 no
C1 C1 H1 6_664 1_555 1_555 108 no
C1 C1 H2 6_664 1_555 1_555 113 no
H1 C1 H2 . . . 104 no
N1 C2 H3 . . . 105 no
N1 C2 H4 . . . 111 no
C3 C2 H3 . . . 106 no
C3 C2 H4 . . . 112 no
H3 C2 H4 . . . 104 no
N1 C4 H6 . . . 107 no
N1 C4 H7 . . . 108 no
C5 C4 H6 . . . 108 no
C5 C4 H7 . . . 107 no
H6 C4 H7 . . . 106 no
C3 O2 H5 . . . 113 no
C5 O4 H8 . . . 105 no

loop_
_geom_bond_atom_site_label_1
_geom_bond_atom_site_label_2
_geom_bond_site_symmetry_1
_geom_bond_site_symmetry_2
_geom_bond_distance
_geom_bond_publ_flag
Pt Cl . . 2.301(3) yes
Pt N1 . . 2.077(9) yes
O1 C3 . . 1.20(2) yes
O2 C3 . . 1.330(10) yes
O3 C5 . . 1.23(2) yes
O4 C5 . . 1.30(2) yes
N1 C1 . . 1.520(10) yes
N1 C2 . . 1.510(10) yes
N1 C4 . . 1.480(10) yes
C1 C1 1_555 6_664 1.50(2) yes
C2 C3 . . 1.50(2) yes
C4 C5 . . 1.53(2) yes
O2 H5 . . 1.007 no
O4 H8 . . 1.023 no
C1 H1 . . 0.995 no
C1 H2 . . 0.967 no
C2 H3 . . 1.028 no
C2 H4 . . 0.928 no
C4 H6 . . 0.968 no
C4 H7 . . 0.966 no
